data_7151533
loop_
_publ_author_name
'Uno, Hidemitsu'
'Inoue, Kentarou'
'Inoue, Takashi'
'Ono, Noboru'

_publ_section_title
;
 Oligocyclization of 2-(hydroxymethyl)pyrroles with electron-withdrawing
 groups at \b-positions: formation and structural elucidation of
 porphyrinogens and hexaphyrinogens
;
_journal_coden_ASTM OBCRAK
_journal_issue 21
_journal_name_full 'Organic & Biomolecular Chemistry'
_journal_page_first 3857
_journal_page_last 3865
_journal_paper_doi 10.1039/b307132d
_journal_volume 1
_journal_year 2003
_chemical_formula_moiety 'C56 H26 F20 N4 O8 '
_chemical_formula_sum 'C56 H26 F20 N4 O8'
_chemical_formula_weight 1262.81
_space_group_IT_number 15
_symmetry_cell_setting monoclinic
_symmetry_Int_Tables_number 15
_symmetry_space_group_name_Hall '-C 2yc'
_symmetry_space_group_name_H-M 'C 1 2/c 1'
_cell_angle_alpha 90
_cell_angle_beta 115.244(3)
_cell_angle_gamma 90
_cell_formula_units_Z 8
_cell_length_a 21.856(3)
_cell_length_b 25.827(3)
_cell_length_c 19.842(3)
_cell_measurement_reflns_used 18515
_cell_measurement_temperature 173.2
_cell_measurement_theta_max 27.5
_cell_measurement_theta_min 3.1
_cell_volume 10131(2)
_computing_cell_refinement CRYSTALCLEAR
_computing_data_collection CRYSTALCLEAR
_computing_data_reduction 'teXsan Ver. 1.11'
_computing_molecular_graphics 'Ortep-3 and Mercury '
_computing_publication_material 'teXsan Ver. 1.11'
_computing_structure_refinement 'teXsan Ver. 1.10'
_computing_structure_solution SIR92
_diffrn_measured_fraction_theta_full 0.9851
_diffrn_measured_fraction_theta_max 0.9851
_diffrn_measurement_device_type 'Rigaku/MSC Mercury CCD'
_diffrn_measurement_method w
_diffrn_radiation_type 'Mo Ka'
_diffrn_radiation_wavelength 0.7107
_diffrn_reflns_av_R_equivalents 0.040
_diffrn_reflns_limit_h_max 25
_diffrn_reflns_limit_h_min -28
_diffrn_reflns_limit_k_max 26
_diffrn_reflns_limit_k_min -33
_diffrn_reflns_limit_l_max 25
_diffrn_reflns_limit_l_min -22
_diffrn_reflns_number 51644
_diffrn_reflns_theta_full 27.49
_diffrn_reflns_theta_max 27.49
_exptl_absorpt_coefficient_mu 0.160
_exptl_absorpt_correction_T_max 0.976
_exptl_absorpt_correction_T_min 0.949
_exptl_absorpt_correction_type integration
_exptl_absorpt_process_details Coppens_numerical
_exptl_crystal_colour black
_exptl_crystal_density_diffrn 1.656
_exptl_crystal_description Block
_exptl_crystal_F_000 5072
_exptl_crystal_size_max 0.400
_exptl_crystal_size_mid 0.300
_exptl_crystal_size_min 0.150
_refine_diff_density_max 0.84
_refine_diff_density_min -0.46
_refine_ls_goodness_of_fit_ref 1.239
_refine_ls_hydrogen_treatment noref
_refine_ls_number_parameters 793
_refine_ls_number_reflns 11439
_refine_ls_R_factor_gt 0.0513
_refine_ls_shift/su_max 0.0007
_refine_ls_structure_factor_coef Fsqd
_refine_ls_weighting_details 'w = 1/[s^2^(Fo^2^) + (0.05000(Max(Fo^2^,0) + 2Fc^2^)/3)^2^]'
_refine_ls_weighting_scheme calc
_refine_ls_wR_factor_ref 0.1266
_reflns_number_gt 8310
_reflns_number_total 11439
_reflns_threshold_expression F^2^>2.0s(F^2^)
_cod_data_source_file b307132d.txt
_cod_data_source_block 5d
_cod_depositor_comments
;
The following automatic conversions were performed:
data name '_geom_hbond_site_distance_dh' replaced with
'_geom_hbond_distance_DH' as specified in the replacement file
'/home/antanas/src/cod-tools/trunk/data/replacement-values/replacement_tags.lst'.

data
name '_geom_hbond_site_distance_ha' replaced with
'_geom_hbond_distance_HA' as specified in the replacement file
'/home/antanas/src/cod-tools/trunk/data/replacement-values/replacement_tags.lst'.

data
name '_geom_hbond_site_distance_da' replaced with
'_geom_hbond_distance_DA' as specified in the replacement file
'/home/antanas/src/cod-tools/trunk/data/replacement-values/replacement_tags.lst'.

Automatic conversion script
Id: cif_correct_tags 5005 2017-03-03 11:38:54Z antanas 
;
_cod_original_cell_volume 10130(2)
_cod_original_sg_symbol_Hall '-C 2yc '
_cod_original_sg_symbol_H-M 'C 2/c '
_cod_original_formula_sum 'C56 H26 F20 N4 O8 '
_cod_database_code 7151533

loop_
_symmetry_equiv_pos_as_xyz
x,y,z
-x,y,1/2-z
-x,-y,-z
x,-y,1/2+z
1/2+x,1/2+y,z
1/2-x,1/2+y,1/2-z
1/2-x,1/2-y,-z
1/2+x,1/2-y,1/2+z

loop_
_atom_site_label
_atom_site_type_symbol
_atom_site_fract_x
_atom_site_fract_y
_atom_site_fract_z
_atom_site_U_iso_or_equiv
_atom_site_adp_type
_atom_site_occupancy
_atom_site_calc_flag
_atom_site_refinement_flags
_atom_site_disorder_assembly
_atom_site_disorder_group
F(1) F 0.69163(7) -0.03511(5) 0.53318(7) 0.0366(4) Uani 1.00 d . . .
F(2) F 0.56551(7) -0.01334(7) 0.51230(9) 0.0595(5) Uani 1.00 d . . .
F(3) F 0.51854(7) -0.04726(7) 0.6118(1) 0.0624(5) Uani 1.00 d . . .
F(4) F 0.60206(7) -0.10035(6) 0.73460(8) 0.0411(4) Uani 1.00 d . . .
F(5) F 0.73026(6) -0.11713(5) 0.76049(7) 0.0299(3) Uani 1.00 d . . .
F(6) F 0.92114(7) -0.24434(5) 0.52751(7) 0.0410(4) Uani 1.00 d . . .
F(7) F 0.89198(10) -0.34581(7) 0.50695(10) 0.0672(6) Uani 1.00 d . . .
F(8) F 0.9643(1) -0.41475(6) 0.6151(1) 0.0765(7) Uani 1.00 d . . .
F(9) F 1.06737(9) -0.38110(5) 0.74297(10) 0.0574(5) Uani 1.00 d . . .
F(10) F 1.09439(7) -0.27999(5) 0.76533(7) 0.0370(4) Uani 1.00 d . . .
F(11) F 1.28587(7) 0.02853(5) 0.74247(8) 0.0394(4) Uani 1.00 d . . .
F(12) F 1.39833(7) 0.00933(6) 0.72385(9) 0.0466(4) Uani 1.00 d . . .
F(13) F 1.38968(7) -0.04151(6) 0.59981(9) 0.0485(5) Uani 1.00 d . . .
F(14) F 1.26770(7) -0.07058(6) 0.49429(8) 0.0445(4) Uani 1.00 d . . .
F(15) F 1.15432(7) -0.04983(6) 0.51113(7) 0.0390(4) Uani 1.00 d . . .
F(16) F 0.91376(7) 0.19837(5) 0.74117(7) 0.0333(4) Uani 1.00 d . . .
F(17) F 0.92685(8) 0.29870(5) 0.71362(8) 0.0426(4) Uani 1.00 d . . .
F(18) F 0.95032(8) 0.32596(5) 0.59485(9) 0.0469(4) Uani 1.00 d . . .
F(19) F 0.95641(8) 0.25210(5) 0.50073(8) 0.0421(4) Uani 1.00 d . . .
F(20) F 0.93985(7) 0.15185(5) 0.52490(7) 0.0320(4) Uani 1.00 d . . .
O(1) O 0.79414(8) -0.22600(6) 0.6158(1) 0.0425(5) Uani 1.00 d . . .
O(2) O 0.72494(8) -0.18792(6) 0.65706(9) 0.0335(4) Uani 1.00 d . . .
O(3) O 1.15265(9) -0.25515(6) 0.6700(1) 0.0439(5) Uani 1.00 d . . .
O(4) O 1.17583(7) -0.18579(5) 0.61828(9) 0.0283(4) Uani 1.00 d . . .
O(5) O 1.13786(10) 0.14302(6) 0.6452(1) 0.0517(6) Uani 1.00 d . . .
O(6) O 1.2030(1) 0.09758(6) 0.6070(1) 0.0575(7) Uani 1.00 d . . .
O(7) O 0.78878(8) 0.16796(6) 0.61962(9) 0.0328(4) Uani 1.00 d . . .
O(8) O 0.76160(8) 0.10028(6) 0.67195(9) 0.0341(5) Uani 1.00 d . . .
N(1) N 0.89153(8) -0.07631(6) 0.66106(9) 0.0206(4) Uani 1.00 d . . .
N(2) N 1.01569(8) -0.11625(6) 0.65348(9) 0.0206(4) Uani 1.00 d . . .
N(3) N 1.05556(8) -0.00987(6) 0.64998(9) 0.0209(4) Uani 1.00 d . . .
N(4) N 0.93276(8) 0.03012(6) 0.66039(9) 0.0198(4) Uani 1.00 d . . .
C(1) C 0.83625(10) -0.05195(7) 0.6608(1) 0.0199(5) Uani 1.00 d . . .
C(2) C 0.78480(10) -0.08980(7) 0.6554(1) 0.0196(5) Uani 1.00 d . . .
C(3) C 0.81081(10) -0.13724(8) 0.6524(1) 0.0210(5) Uani 1.00 d . . .
C(4) C 0.87793(10) -0.12819(7) 0.6562(1) 0.0204(5) Uani 1.00 d . . .
C(5) C 0.9212(1) -0.16726(7) 0.6549(1) 0.0217(5) Uani 1.00 d . . .
C(6) C 0.9840(1) -0.16180(7) 0.6540(1) 0.0211(5) Uani 1.00 d . . .
C(7) C 1.0273(1) -0.20300(7) 0.6526(1) 0.0215(5) Uani 1.00 d . . .
C(8) C 1.08393(10) -0.18108(7) 0.6506(1) 0.0209(5) Uani 1.00 d . . .
C(9) C 1.07582(10) -0.12573(7) 0.6499(1) 0.0196(5) Uani 1.00 d . . .
C(10) C 1.11840(10) -0.08758(8) 0.6453(1) 0.0213(5) Uani 1.00 d . . .
C(11) C 1.10799(10) -0.03424(7) 0.6435(1) 0.0201(5) Uani 1.00 d . . .
C(12) C 1.1544(1) 0.00309(8) 0.6363(1) 0.0219(5) Uani 1.00 d . . .
C(13) C 1.1290(1) 0.05084(8) 0.6395(1) 0.0238(5) Uani 1.00 d . . .
C(14) C 1.0667(1) 0.04203(7) 0.6478(1) 0.0214(5) Uani 1.00 d . . .
C(15) C 1.0238(1) 0.08089(7) 0.6501(1) 0.0212(5) Uani 1.00 d . . .
C(16) C 0.96202(10) 0.07539(7) 0.6530(1) 0.0198(5) Uani 1.00 d . . .
C(17) C 0.91579(10) 0.11646(7) 0.6475(1) 0.0201(5) Uani 1.00 d . . .
C(18) C 0.8609(1) 0.09493(7) 0.6540(1) 0.0210(5) Uani 1.00 d . . .
C(19) C 0.87137(10) 0.03954(7) 0.6610(1) 0.0201(5) Uani 1.00 d . . .
C(20) C 0.82744(10) 0.00148(8) 0.6630(1) 0.0209(5) Uani 1.00 d . . .
C(21) C 0.71600(10) -0.07679(7) 0.6475(1) 0.0213(5) Uani 1.00 d . . .
C(22) C 0.6716(1) -0.04973(8) 0.5854(1) 0.0263(6) Uani 1.00 d . . .
C(23) C 0.6062(1) -0.03927(10) 0.5733(1) 0.0366(7) Uani 1.00 d . . .
C(24) C 0.5823(1) -0.0562(1) 0.6234(1) 0.0379(7) Uani 1.00 d . . .
C(25) C 0.6248(1) -0.08308(9) 0.6856(1) 0.0300(6) Uani 1.00 d . . .
C(26) C 0.6907(1) -0.09224(8) 0.6976(1) 0.0236(5) Uani 1.00 d . . .
C(27) C 0.7772(1) -0.18862(8) 0.6399(1) 0.0242(5) Uani 1.00 d . . .
C(28) C 0.6870(1) -0.23564(8) 0.6464(1) 0.0336(6) Uani 1.00 d . . .
C(29) C 0.6219(1) -0.22276(10) 0.6510(2) 0.0436(8) Uani 1.00 d . . .
C(30) C 1.0095(1) -0.25866(8) 0.6464(1) 0.0246(5) Uani 1.00 d . . .
C(31) C 0.9571(1) -0.27740(9) 0.5823(1) 0.0309(6) Uani 1.00 d . . .
C(32) C 0.9423(1) -0.32936(10) 0.5711(1) 0.0441(8) Uani 1.00 d . . .
C(33) C 0.9790(2) -0.36441(9) 0.6251(2) 0.0470(8) Uani 1.00 d . . .
C(34) C 1.0307(1) -0.34721(9) 0.6896(1) 0.0381(7) Uani 1.00 d . . .
C(35) C 1.0450(1) -0.29502(8) 0.7001(1) 0.0283(6) Uani 1.00 d . . .
C(36) C 1.1408(1) -0.21153(8) 0.6481(1) 0.0235(5) Uani 1.00 d . . .
C(37) C 1.2302(1) -0.21518(9) 0.6123(1) 0.0364(7) Uani 1.00 d . . .
C(38) C 1.2599(1) -0.1828(1) 0.5726(2) 0.0541(9) Uani 1.00 d . . .
C(39) C 1.2162(1) -0.00989(7) 0.6272(1) 0.0220(5) Uani 1.00 d . . .
C(40) C 1.2799(1) 0.00415(8) 0.6798(1) 0.0265(6) Uani 1.00 d . . .
C(41) C 1.3381(1) -0.00528(9) 0.6712(1) 0.0304(6) Uani 1.00 d . . .
C(42) C 1.3338(1) -0.03088(9) 0.6087(1) 0.0316(6) Uani 1.00 d . . .
C(43) C 1.2719(1) -0.04588(8) 0.5556(1) 0.0293(6) Uani 1.00 d . . .
C(44) C 1.2144(1) -0.03551(8) 0.5651(1) 0.0260(6) Uani 1.00 d . . .
C(45) C 1.1558(1) 0.10236(8) 0.6320(1) 0.0328(6) Uani 1.00 d . . .
C(46) C 1.2329(2) 0.1456(1) 0.5955(2) 0.076(1) Uani 1.00 d . . .
C(47) C 1.2818(2) 0.1338(2) 0.5685(3) 0.103(2) Uani 1.00 d . . .
C(48) C 0.92675(10) 0.17144(7) 0.6347(1) 0.0210(5) Uani 1.00 d . . .
C(49) C 0.9238(1) 0.21053(8) 0.6810(1) 0.0248(5) Uani 1.00 d . . .
C(50) C 0.9310(1) 0.26221(8) 0.6678(1) 0.0291(6) Uani 1.00 d . . .
C(51) C 0.9427(1) 0.27610(8) 0.6073(1) 0.0305(6) Uani 1.00 d . . .
C(52) C 0.9458(1) 0.23844(8) 0.5603(1) 0.0284(6) Uani 1.00 d . . .
C(53) C 0.9381(1) 0.18711(8) 0.5739(1) 0.0236(5) Uani 1.00 d . . .
C(54) C 0.8005(1) 0.12516(8) 0.6464(1) 0.0235(5) Uani 1.00 d . . .
C(55) C 0.7012(1) 0.12850(9) 0.6656(2) 0.0436(8) Uani 1.00 d . . .
C(56) C 0.6447(2) 0.1214(1) 0.5917(2) 0.079(1) Uani 1.00 d . . .
H(1) H 0.9318 -0.0604 0.6641 0.0247 Uiso 0.50 calc P . .
H(2) H 0.9984 -0.0828 0.6553 0.0247 Uiso 0.50 calc P . .
H(3) H 1.0185 -0.0258 0.6550 0.0251 Uiso 0.50 calc P . .
H(4) H 0.9524 -0.0032 0.6645 0.0237 Uiso 0.50 calc P . .
H(5) H 0.9060 -0.2017 0.6546 0.0260 Uiso 1.00 calc . . .
H(6) H 1.1589 -0.0989 0.6430 0.0255 Uiso 1.00 calc . . .
H(7) H 1.0386 0.1154 0.6497 0.0255 Uiso 1.00 calc . . .
H(8) H 0.7874 0.0129 0.6661 0.0251 Uiso 1.00 calc . . .
H(9) H 0.7121 -0.2598 0.6841 0.0404 Uiso 1.00 calc . . .
H(10) H 0.6778 -0.2499 0.5989 0.0404 Uiso 1.00 calc . . .
H(11) H 0.6316 -0.2078 0.6982 0.0523 Uiso 1.00 calc . . .
H(12) H 0.5969 -0.1988 0.6128 0.0523 Uiso 1.00 calc . . .
H(13) H 0.5962 -0.2535 0.6449 0.0523 Uiso 1.00 calc . . .
H(14) H 1.2127 -0.2462 0.5852 0.0437 Uiso 1.00 calc . . .
H(15) H 1.2638 -0.2234 0.6606 0.0437 Uiso 1.00 calc . . .
H(16) H 1.2261 -0.1748 0.5243 0.0649 Uiso 1.00 calc . . .
H(17) H 1.2957 -0.2012 0.5683 0.0649 Uiso 1.00 calc . . .
H(18) H 1.2769 -0.1517 0.5997 0.0649 Uiso 1.00 calc . . .
H(19) H 1.1984 0.1666 0.5602 0.0918 Uiso 1.00 calc . . .
H(20) H 1.2539 0.1637 0.6414 0.0918 Uiso 1.00 calc . . .
H(21) H 1.2607 0.1160 0.5224 0.1236 Uiso 1.00 calc . . .
H(22) H 1.3160 0.1125 0.6037 0.1236 Uiso 1.00 calc . . .
H(23) H 1.3015 0.1649 0.5616 0.1236 Uiso 1.00 calc . . .
H(24) H 0.7116 0.1643 0.6733 0.0522 Uiso 1.00 calc . . .
H(25) H 0.6880 0.1162 0.7025 0.0522 Uiso 1.00 calc . . .
H(26) H 0.6577 0.1333 0.5544 0.0950 Uiso 1.00 calc . . .
H(27) H 0.6066 0.1405 0.5891 0.0950 Uiso 1.00 calc . . .
H(28) H 0.6333 0.0857 0.5840 0.0950 Uiso 1.00 calc . . .

loop_
_atom_site_aniso_label
_atom_site_aniso_U_11
_atom_site_aniso_U_22
_atom_site_aniso_U_33
_atom_site_aniso_U_12
_atom_site_aniso_U_13
_atom_site_aniso_U_23
F(1) 0.0302(7) 0.0461(8) 0.0376(7) 0.0082(6) 0.0184(6) 0.0153(6)
F(2) 0.0316(8) 0.086(1) 0.060(1) 0.0292(8) 0.0182(8) 0.0359(9)
F(3) 0.0231(8) 0.092(1) 0.080(1) 0.0212(8) 0.0299(8) 0.0271(10)
F(4) 0.0343(8) 0.0480(9) 0.0550(9) -0.0007(6) 0.0324(7) 0.0073(7)
F(5) 0.0263(7) 0.0327(7) 0.0316(7) 0.0020(5) 0.0130(5) 0.0069(5)
F(6) 0.0377(8) 0.0394(8) 0.0394(8) -0.0024(6) 0.0103(6) -0.0025(6)
F(7) 0.078(1) 0.053(1) 0.065(1) -0.0360(9) 0.0252(10) -0.0265(8)
F(8) 0.122(2) 0.0222(8) 0.100(1) -0.0248(9) 0.061(1) -0.0159(8)
F(9) 0.085(1) 0.0226(8) 0.079(1) 0.0167(8) 0.0481(10) 0.0175(7)
F(10) 0.0389(8) 0.0294(7) 0.0413(8) 0.0078(6) 0.0157(6) 0.0061(6)
F(11) 0.0340(8) 0.0405(8) 0.0464(8) -0.0096(6) 0.0199(6) -0.0207(6)
F(12) 0.0223(7) 0.0516(9) 0.0627(10) -0.0122(6) 0.0151(7) -0.0129(7)
F(13) 0.0296(8) 0.064(1) 0.066(1) 0.0079(7) 0.0339(8) -0.0002(8)
F(14) 0.0449(9) 0.0587(10) 0.0403(8) 0.0046(7) 0.0281(7) -0.0106(7)
F(15) 0.0272(7) 0.0559(9) 0.0331(7) -0.0026(6) 0.0120(6) -0.0102(6)
F(16) 0.0498(8) 0.0233(7) 0.0371(7) 0.0007(6) 0.0284(6) -0.0024(5)
F(17) 0.0621(10) 0.0179(6) 0.0584(9) 0.0003(6) 0.0359(8) -0.0102(6)
F(18) 0.065(1) 0.0166(7) 0.0680(10) -0.0036(6) 0.0365(8) 0.0072(6)
F(19) 0.0553(9) 0.0377(8) 0.0456(8) -0.0027(7) 0.0332(7) 0.0103(6)
F(20) 0.0425(8) 0.0279(7) 0.0310(7) 0.0031(6) 0.0208(6) -0.0027(5)
O(1) 0.0335(9) 0.0233(8) 0.080(1) -0.0051(7) 0.0326(9) -0.0153(8)
O(2) 0.0316(9) 0.0212(8) 0.059(1) -0.0074(6) 0.0304(8) -0.0068(7)
O(3) 0.044(1) 0.0222(8) 0.084(1) 0.0138(7) 0.044(1) 0.0127(8)
O(4) 0.0250(8) 0.0214(7) 0.0470(9) 0.0076(6) 0.0234(7) 0.0034(6)
O(5) 0.055(1) 0.0177(8) 0.107(2) -0.0035(8) 0.058(1) -0.0059(9)
O(6) 0.070(1) 0.0202(9) 0.123(2) 0.0009(9) 0.080(1) 0.0065(10)
O(7) 0.0301(8) 0.0218(8) 0.055(1) 0.0118(6) 0.0262(8) 0.0133(7)
O(8) 0.0360(9) 0.0223(8) 0.061(1) 0.0122(7) 0.0366(8) 0.0109(7)
N(1) 0.0178(8) 0.0157(8) 0.0312(9) 0.0012(6) 0.0133(7) 0.0010(7)
N(2) 0.0181(8) 0.0146(8) 0.0317(9) 0.0021(6) 0.0131(7) -0.0004(6)
N(3) 0.0183(8) 0.0172(8) 0.0297(9) 0.0013(7) 0.0126(7) 0.0002(7)
N(4) 0.0197(8) 0.0150(8) 0.0274(9) 0.0011(6) 0.0127(7) -0.0005(6)
C(1) 0.0181(10) 0.0176(10) 0.026(1) 0.0013(8) 0.0110(8) 0.0009(7)
C(2) 0.0165(10) 0.0188(10) 0.024(1) 0.0012(8) 0.0093(8) 0.0010(7)
C(3) 0.0181(10) 0.0203(10) 0.026(1) -0.0001(8) 0.0107(8) 0.0003(8)
C(4) 0.0196(10) 0.0180(10) 0.025(1) 0.0006(8) 0.0106(8) 0.0007(7)
C(5) 0.021(1) 0.0157(9) 0.031(1) 0.0004(8) 0.0132(9) 0.0001(8)
C(6) 0.021(1) 0.0158(10) 0.028(1) 0.0029(8) 0.0117(8) 0.0015(8)
C(7) 0.023(1) 0.0166(10) 0.027(1) 0.0012(8) 0.0125(9) -0.0014(8)
C(8) 0.0200(10) 0.0166(10) 0.028(1) 0.0020(8) 0.0118(8) 0.0003(8)
C(9) 0.0190(10) 0.0174(10) 0.024(1) 0.0037(8) 0.0107(8) 0.0003(7)
C(10) 0.0167(10) 0.0196(10) 0.029(1) 0.0032(8) 0.0116(8) -0.0015(8)
C(11) 0.0184(10) 0.0188(10) 0.025(1) 0.0006(8) 0.0116(8) -0.0004(7)
C(12) 0.022(1) 0.0190(10) 0.029(1) 0.0001(8) 0.0144(9) -0.0008(8)
C(13) 0.024(1) 0.020(1) 0.033(1) 0.0004(8) 0.0169(9) 0.0002(8)
C(14) 0.0198(10) 0.0179(10) 0.029(1) 0.0003(8) 0.0130(8) 0.0014(8)
C(15) 0.021(1) 0.0158(10) 0.028(1) 0.0001(8) 0.0117(8) 0.0001(8)
C(16) 0.0212(10) 0.0152(9) 0.0231(10) 0.0015(8) 0.0097(8) -0.0016(7)
C(17) 0.0211(10) 0.0163(9) 0.024(1) 0.0026(8) 0.0109(8) -0.0007(7)
C(18) 0.023(1) 0.0178(10) 0.025(1) 0.0026(8) 0.0132(8) -0.0006(8)
C(19) 0.0196(10) 0.0185(10) 0.024(1) 0.0039(8) 0.0110(8) 0.0005(7)
C(20) 0.0192(10) 0.0188(10) 0.027(1) 0.0057(8) 0.0124(8) 0.0033(8)
C(21) 0.0167(10) 0.0175(9) 0.032(1) 0.0001(8) 0.0126(8) -0.0017(8)
C(22) 0.023(1) 0.027(1) 0.032(1) 0.0037(9) 0.0152(9) 0.0050(9)
C(23) 0.024(1) 0.041(1) 0.043(1) 0.014(1) 0.013(1) 0.015(1)
C(24) 0.019(1) 0.047(1) 0.051(2) 0.010(1) 0.019(1) 0.008(1)
C(25) 0.026(1) 0.031(1) 0.043(1) -0.0020(9) 0.024(1) 0.0005(10)
C(26) 0.020(1) 0.021(1) 0.030(1) 0.0008(8) 0.0115(9) 0.0005(8)
C(27) 0.020(1) 0.019(1) 0.033(1) 0.0005(8) 0.0107(9) 0.0016(8)
C(28) 0.033(1) 0.022(1) 0.049(1) -0.0081(9) 0.020(1) -0.0014(10)
C(29) 0.042(1) 0.037(1) 0.063(2) -0.012(1) 0.033(1) 0.000(1)
C(30) 0.025(1) 0.017(1) 0.039(1) 0.0007(8) 0.0211(9) -0.0018(8)
C(31) 0.033(1) 0.025(1) 0.040(1) -0.0040(9) 0.020(1) -0.0029(9)
C(32) 0.052(2) 0.037(1) 0.050(2) -0.020(1) 0.027(1) -0.018(1)
C(33) 0.073(2) 0.018(1) 0.068(2) -0.013(1) 0.048(2) -0.010(1)
C(34) 0.055(2) 0.020(1) 0.053(2) 0.005(1) 0.037(1) 0.007(1)
C(35) 0.035(1) 0.021(1) 0.037(1) 0.0032(9) 0.023(1) 0.0009(9)
C(36) 0.023(1) 0.0169(10) 0.034(1) 0.0047(8) 0.0156(9) -0.0003(8)
C(37) 0.030(1) 0.035(1) 0.055(2) 0.016(1) 0.029(1) 0.008(1)
C(38) 0.045(2) 0.065(2) 0.068(2) 0.016(1) 0.039(2) 0.014(1)
C(39) 0.020(1) 0.0157(9) 0.035(1) 0.0019(8) 0.0169(9) 0.0015(8)
C(40) 0.030(1) 0.019(1) 0.037(1) -0.0030(9) 0.0196(10) -0.0047(8)
C(41) 0.021(1) 0.028(1) 0.043(1) -0.0043(9) 0.0149(10) -0.0018(9)
C(42) 0.025(1) 0.034(1) 0.047(1) 0.0045(10) 0.026(1) 0.004(1)
C(43) 0.033(1) 0.030(1) 0.034(1) 0.0033(10) 0.023(1) -0.0018(9)
C(44) 0.022(1) 0.027(1) 0.029(1) -0.0006(9) 0.0116(9) -0.0005(8)
C(45) 0.030(1) 0.021(1) 0.058(2) 0.0006(9) 0.029(1) 0.0011(10)
C(46) 0.098(3) 0.024(1) 0.157(4) -0.010(2) 0.102(3) 0.000(2)
C(47) 0.115(4) 0.063(2) 0.180(5) -0.012(2) 0.109(4) 0.012(3)
C(48) 0.0195(10) 0.0165(10) 0.028(1) 0.0020(8) 0.0109(8) 0.0004(8)
C(49) 0.028(1) 0.021(1) 0.030(1) 0.0022(8) 0.0176(9) 0.0014(8)
C(50) 0.033(1) 0.017(1) 0.040(1) 0.0027(9) 0.018(1) -0.0030(9)
C(51) 0.031(1) 0.016(1) 0.046(1) 0.0007(9) 0.018(1) 0.0058(9)
C(52) 0.029(1) 0.027(1) 0.034(1) 0.0014(9) 0.0179(10) 0.0070(9)
C(53) 0.021(1) 0.022(1) 0.029(1) 0.0027(8) 0.0121(9) -0.0002(8)
C(54) 0.023(1) 0.018(1) 0.034(1) 0.0028(8) 0.0165(9) 0.0012(8)
C(55) 0.044(2) 0.030(1) 0.081(2) 0.018(1) 0.050(2) 0.015(1)
C(56) 0.031(2) 0.090(3) 0.115(3) 0.015(2) 0.029(2) -0.028(2)

loop_
_atom_type_symbol
_atom_type_description
_atom_type_scat_dispersion_real
_atom_type_scat_dispersion_imag
_atom_type_scat_source
C C 0.003 0.002
;International Tables for Crystallography
(1992, Vol. C, Tables 4.2.6.8 and 6.1.1.1)
;
H H 0.000 0.000
;International Tables for Crystallography
(1992, Vol. C, Table 6.1.1.2)
;
F F 0.017 0.010
;International Tables for Crystallography
(1992, Vol. C, Tables 4.2.6.8 and 6.1.1.1)
;
N N 0.006 0.003
;International Tables for Crystallography
(1992, Vol. C, Tables 4.2.6.8 and 6.1.1.1)
;
O O 0.011 0.006
;International Tables for Crystallography
(1992, Vol. C, Tables 4.2.6.8 and 6.1.1.1)
;

loop_
_geom_angle_atom_site_label_1
_geom_angle_atom_site_label_2
_geom_angle_atom_site_label_3
_geom_angle
_geom_angle_site_symmetry_1
_geom_angle_site_symmetry_2
_geom_angle_site_symmetry_3
_geom_angle_publ_flag
C(27) O(2) C(28) 116.9(2) . . . yes
C(36) O(4) C(37) 114.9(2) . . . yes
C(45) O(6) C(46) 116.7(2) . . . yes
C(54) O(8) C(55) 115.2(2) . . . yes
C(1) N(1) C(4) 106.7(2) . . . yes
C(6) N(2) C(9) 110.3(2) . . . yes
C(11) N(3) C(14) 106.4(2) . . . yes
C(16) N(4) C(19) 110.7(2) . . . yes
N(1) C(1) C(2) 110.2(2) . . . yes
N(1) C(1) C(20) 126.2(2) . . . yes
C(2) C(1) C(20) 123.5(2) . . . yes
C(1) C(2) C(3) 106.4(2) . . . yes
C(1) C(2) C(21) 124.8(2) . . . yes
C(3) C(2) C(21) 128.5(2) . . . yes
C(2) C(3) C(4) 106.5(2) . . . yes
C(2) C(3) C(27) 128.7(2) . . . yes
C(4) C(3) C(27) 124.6(2) . . . yes
N(1) C(4) C(3) 110.2(2) . . . yes
N(1) C(4) C(5) 125.7(2) . . . yes
C(3) C(4) C(5) 124.1(2) . . . yes
C(4) C(5) C(6) 127.7(2) . . . yes
N(2) C(6) C(5) 126.5(2) . . . yes
N(2) C(6) C(7) 107.3(2) . . . yes
C(5) C(6) C(7) 126.2(2) . . . yes
C(6) C(7) C(8) 107.7(2) . . . yes
C(6) C(7) C(30) 124.8(2) . . . yes
C(8) C(7) C(30) 127.2(2) . . . yes
C(7) C(8) C(9) 107.5(2) . . . yes
C(7) C(8) C(36) 123.8(2) . . . yes
C(9) C(8) C(36) 128.7(2) . . . yes
N(2) C(9) C(8) 107.1(2) . . . yes
N(2) C(9) C(10) 124.3(2) . . . yes
C(8) C(9) C(10) 128.6(2) . . . yes
C(9) C(10) C(11) 126.7(2) . . . yes
N(3) C(11) C(10) 126.2(2) . . . yes
N(3) C(11) C(12) 110.7(2) . . . yes
C(10) C(11) C(12) 123.1(2) . . . yes
C(11) C(12) C(13) 106.4(2) . . . yes
C(11) C(12) C(39) 125.2(2) . . . yes
C(13) C(12) C(39) 128.4(2) . . . yes
C(12) C(13) C(14) 106.3(2) . . . yes
C(12) C(13) C(45) 128.3(2) . . . yes
C(14) C(13) C(45) 125.3(2) . . . yes
N(3) C(14) C(13) 110.1(2) . . . yes
N(3) C(14) C(15) 125.2(2) . . . yes
C(13) C(14) C(15) 124.6(2) . . . yes
C(14) C(15) C(16) 127.8(2) . . . yes
N(4) C(16) C(15) 126.9(2) . . . yes
N(4) C(16) C(17) 107.0(2) . . . yes
C(15) C(16) C(17) 126.1(2) . . . yes
C(16) C(17) C(18) 107.9(2) . . . yes
C(16) C(17) C(48) 124.2(2) . . . yes
C(18) C(17) C(48) 127.9(2) . . . yes
C(17) C(18) C(19) 107.5(2) . . . yes
C(17) C(18) C(54) 123.4(2) . . . yes
C(19) C(18) C(54) 128.8(2) . . . yes
N(4) C(19) C(18) 106.9(2) . . . yes
N(4) C(19) C(20) 124.6(2) . . . yes
C(18) C(19) C(20) 128.4(2) . . . yes
C(1) C(20) C(19) 126.4(2) . . . yes
C(2) C(21) C(22) 120.1(2) . . . yes
C(2) C(21) C(26) 123.7(2) . . . yes
C(22) C(21) C(26) 116.1(2) . . . yes
F(1) C(22) C(21) 119.6(2) . . . yes
F(1) C(22) C(23) 117.9(2) . . . yes
C(21) C(22) C(23) 122.4(2) . . . yes
F(2) C(23) C(22) 119.9(3) . . . yes
F(2) C(23) C(24) 120.2(2) . . . yes
C(22) C(23) C(24) 119.9(2) . . . yes
F(3) C(24) C(23) 120.7(2) . . . yes
F(3) C(24) C(25) 120.0(3) . . . yes
C(23) C(24) C(25) 119.3(2) . . . yes
F(4) C(25) C(24) 120.0(2) . . . yes
F(4) C(25) C(26) 120.1(2) . . . yes
C(24) C(25) C(26) 119.9(3) . . . yes
F(5) C(26) C(21) 120.6(2) . . . yes
F(5) C(26) C(25) 117.0(2) . . . yes
C(21) C(26) C(25) 122.4(2) . . . yes
O(1) C(27) O(2) 123.9(2) . . . yes
O(1) C(27) C(3) 124.7(2) . . . yes
O(2) C(27) C(3) 111.3(2) . . . yes
O(2) C(28) C(29) 107.5(2) . . . yes
C(7) C(30) C(31) 120.1(2) . . . yes
C(7) C(30) C(35) 123.6(2) . . . yes
C(31) C(30) C(35) 116.3(2) . . . yes
F(6) C(31) C(30) 119.4(2) . . . yes
F(6) C(31) C(32) 118.3(2) . . . yes
C(30) C(31) C(32) 122.3(2) . . . yes
F(7) C(32) C(31) 120.1(2) . . . yes
F(7) C(32) C(33) 120.0(2) . . . yes
C(31) C(32) C(33) 120.0(2) . . . yes
F(8) C(33) C(32) 120.3(2) . . . yes
F(8) C(33) C(34) 120.3(2) . . . yes
C(32) C(33) C(34) 119.4(2) . . . yes
F(9) C(34) C(33) 120.1(2) . . . yes
F(9) C(34) C(35) 119.8(2) . . . yes
C(33) C(34) C(35) 120.1(2) . . . yes
F(10) C(35) C(30) 120.2(2) . . . yes
F(10) C(35) C(34) 117.8(2) . . . yes
C(30) C(35) C(34) 122.0(2) . . . yes
O(3) C(36) O(4) 123.8(2) . . . yes
O(3) C(36) C(8) 122.7(2) . . . yes
O(4) C(36) C(8) 113.5(2) . . . yes
O(4) C(37) C(38) 107.9(2) . . . yes
C(12) C(39) C(40) 121.7(2) . . . yes
C(12) C(39) C(44) 122.6(2) . . . yes
C(40) C(39) C(44) 115.7(2) . . . yes
F(11) C(40) C(39) 119.2(2) . . . yes
F(11) C(40) C(41) 117.7(2) . . . yes
C(39) C(40) C(41) 123.1(2) . . . yes
F(12) C(41) C(40) 120.5(2) . . . yes
F(12) C(41) C(42) 120.3(2) . . . yes
C(40) C(41) C(42) 119.2(2) . . . yes
F(13) C(42) C(41) 120.4(2) . . . yes
F(13) C(42) C(43) 119.9(2) . . . yes
C(41) C(42) C(43) 119.7(3) . . . yes
F(14) C(43) C(42) 119.7(2) . . . yes
F(14) C(43) C(44) 120.2(2) . . . yes
C(42) C(43) C(44) 120.0(2) . . . yes
F(15) C(44) C(39) 119.1(2) . . . yes
F(15) C(44) C(43) 118.5(2) . . . yes
C(39) C(44) C(43) 122.3(2) . . . yes
O(5) C(45) O(6) 123.2(2) . . . yes
O(5) C(45) C(13) 125.9(3) . . . yes
O(6) C(45) C(13) 110.9(2) . . . yes
O(6) C(46) C(47) 109.6(3) . . . yes
C(17) C(48) C(49) 122.0(2) . . . yes
C(17) C(48) C(53) 121.9(2) . . . yes
C(49) C(48) C(53) 116.1(2) . . . yes
F(16) C(49) C(48) 119.5(2) . . . yes
F(16) C(49) C(50) 118.1(2) . . . yes
C(48) C(49) C(50) 122.4(2) . . . yes
F(17) C(50) C(49) 120.3(2) . . . yes
F(17) C(50) C(51) 120.0(2) . . . yes
C(49) C(50) C(51) 119.7(2) . . . yes
F(18) C(51) C(50) 119.9(2) . . . yes
F(18) C(51) C(52) 120.8(2) . . . yes
C(50) C(51) C(52) 119.4(2) . . . yes
F(19) C(52) C(51) 119.4(2) . . . yes
F(19) C(52) C(53) 120.4(2) . . . yes
C(51) C(52) C(53) 120.3(2) . . . yes
F(20) C(53) C(48) 120.0(2) . . . yes
F(20) C(53) C(52) 117.9(2) . . . yes
C(48) C(53) C(52) 122.1(2) . . . yes
O(7) C(54) O(8) 124.2(2) . . . yes
O(7) C(54) C(18) 122.6(2) . . . yes
O(8) C(54) C(18) 113.2(2) . . . yes
O(8) C(55) C(56) 111.5(3) . . . yes

loop_
_geom_bond_atom_site_label_1
_geom_bond_atom_site_label_2
_geom_bond_distance
_geom_bond_site_symmetry_1
_geom_bond_site_symmetry_2
_geom_bond_publ_flag
F(1) C(22) 1.339(3) . . yes
F(2) C(23) 1.336(3) . . yes
F(3) C(24) 1.332(3) . . yes
F(4) C(25) 1.343(3) . . yes
F(5) C(26) 1.342(2) . . yes
F(6) C(31) 1.342(2) . . yes
F(7) C(32) 1.348(3) . . yes
F(8) C(33) 1.334(3) . . yes
F(9) C(34) 1.344(3) . . yes
F(10) C(35) 1.341(2) . . yes
F(11) C(40) 1.350(3) . . yes
F(12) C(41) 1.339(2) . . yes
F(13) C(42) 1.334(3) . . yes
F(14) C(43) 1.341(3) . . yes
F(15) C(44) 1.344(2) . . yes
F(16) C(49) 1.339(3) . . yes
F(17) C(50) 1.339(3) . . yes
F(18) C(51) 1.335(3) . . yes
F(19) C(52) 1.345(3) . . yes
F(20) C(53) 1.344(3) . . yes
O(1) C(27) 1.203(3) . . yes
O(2) C(27) 1.324(3) . . yes
O(2) C(28) 1.450(3) . . yes
O(3) C(36) 1.196(3) . . yes
O(4) C(36) 1.329(3) . . yes
O(4) C(37) 1.457(3) . . yes
O(5) C(45) 1.189(3) . . yes
O(6) C(45) 1.326(4) . . yes
O(6) C(46) 1.464(4) . . yes
O(7) C(54) 1.206(2) . . yes
O(8) C(54) 1.327(3) . . yes
O(8) C(55) 1.466(3) . . yes
N(1) C(1) 1.360(3) . . yes
N(1) C(4) 1.367(2) . . yes
N(2) C(6) 1.367(3) . . yes
N(2) C(9) 1.368(3) . . yes
N(3) C(11) 1.360(3) . . yes
N(3) C(14) 1.366(3) . . yes
N(4) C(16) 1.370(3) . . yes
N(4) C(19) 1.369(3) . . yes
C(1) C(2) 1.459(3) . . yes
C(1) C(20) 1.397(3) . . yes
C(2) C(3) 1.363(3) . . yes
C(2) C(21) 1.482(3) . . yes
C(3) C(4) 1.456(3) . . yes
C(3) C(27) 1.485(3) . . yes
C(4) C(5) 1.391(3) . . yes
C(5) C(6) 1.387(3) . . yes
C(6) C(7) 1.432(3) . . yes
C(7) C(8) 1.376(3) . . yes
C(7) C(30) 1.481(3) . . yes
C(8) C(9) 1.440(3) . . yes
C(8) C(36) 1.489(3) . . yes
C(9) C(10) 1.385(3) . . yes
C(10) C(11) 1.394(3) . . yes
C(11) C(12) 1.450(3) . . yes
C(12) C(13) 1.364(3) . . yes
C(12) C(39) 1.477(4) . . yes
C(13) C(14) 1.459(4) . . yes
C(13) C(45) 1.487(3) . . yes
C(14) C(15) 1.388(3) . . yes
C(15) C(16) 1.381(3) . . yes
C(16) C(17) 1.437(3) . . yes
C(17) C(18) 1.377(3) . . yes
C(17) C(48) 1.480(3) . . yes
C(18) C(19) 1.446(3) . . yes
C(18) C(54) 1.485(3) . . yes
C(19) C(20) 1.386(3) . . yes
C(21) C(22) 1.388(3) . . yes
C(21) C(26) 1.386(4) . . yes
C(22) C(23) 1.372(4) . . yes
C(23) C(24) 1.377(4) . . yes
C(24) C(25) 1.375(3) . . yes
C(25) C(26) 1.376(3) . . yes
C(28) C(29) 1.501(4) . . yes
C(30) C(31) 1.386(3) . . yes
C(30) C(35) 1.384(3) . . yes
C(31) C(32) 1.376(3) . . yes
C(32) C(33) 1.370(4) . . yes
C(33) C(34) 1.371(3) . . yes
C(34) C(35) 1.379(3) . . yes
C(37) C(38) 1.474(5) . . yes
C(39) C(40) 1.385(3) . . yes
C(39) C(44) 1.385(3) . . yes
C(40) C(41) 1.374(4) . . yes
C(41) C(42) 1.374(4) . . yes
C(42) C(43) 1.370(3) . . yes
C(43) C(44) 1.375(4) . . yes
C(46) C(47) 1.417(8) . . yes
C(48) C(49) 1.385(3) . . yes
C(48) C(53) 1.393(4) . . yes
C(49) C(50) 1.382(3) . . yes
C(50) C(51) 1.376(4) . . yes
C(51) C(52) 1.370(3) . . yes
C(52) C(53) 1.377(3) . . yes
C(55) C(56) 1.470(4) . . yes

loop_
_geom_contact_atom_site_label_1
_geom_contact_atom_site_label_2
_geom_contact_distance
_geom_contact_site_symmetry_1
_geom_contact_site_symmetry_2
_geom_contact_publ_flag
F(1) F(14) 2.992(2) . 3_756 ?
F(1) C(43) 3.050(3) . 3_756 ?
F(1) C(42) 3.131(3) . 3_756 ?
F(1) F(13) 3.168(2) . 3_756 ?
F(1) C(47) 3.450(6) . 3_756 ?
F(1) F(7) 3.492(2) . 7_646 ?
F(2) F(2) 2.779(3) . 3_656 ?
F(2) F(3) 2.833(2) . 3_656 ?
F(2) F(8) 2.977(3) . 7_646 ?
F(2) F(13) 3.126(3) . 3_756 ?
F(3) F(13) 2.727(2) . 1_455 ?
F(3) F(12) 3.320(2) . 2_756 ?
F(3) F(18) 3.554(2) . 5_445 ?
F(4) F(12) 2.951(2) . 2_756 ?
F(4) F(17) 2.967(2) . 6_646 ?
F(4) C(41) 3.024(3) . 2_756 ?
F(4) C(42) 3.336(3) . 2_756 ?
F(4) F(13) 3.554(2) . 2_756 ?
F(5) O(4) 2.989(2) . 2_756 ?
F(5) C(10) 3.122(2) . 2_756 ?
F(5) C(40) 3.390(3) . 2_756 ?
F(5) C(37) 3.417(3) . 2_756 ?
F(5) C(39) 3.433(2) . 2_756 ?
F(5) C(36) 3.580(2) . 2_756 ?
F(6) F(19) 2.966(3) . 3_756 ?
F(6) C(28) 3.286(3) . 7_646 ?
F(6) C(29) 3.363(3) . 7_646 ?
F(7) C(47) 3.176(7) . 5_445 ?
F(7) C(22) 3.224(3) . 7_646 ?
F(7) O(2) 3.284(2) . 7_646 ?
F(7) C(23) 3.376(3) . 7_646 ?
F(7) C(28) 3.490(3) . 7_646 ?
F(7) C(29) 3.498(4) . 7_646 ?
F(7) C(21) 3.576(2) . 7_646 ?
F(8) F(9) 3.290(3) . 2_756 ?
F(8) C(23) 3.585(3) . 7_646 ?
F(9) F(12) 2.930(2) . 6_746 ?
F(9) F(9) 3.074(4) . 2_756 ?
F(9) C(34) 3.099(4) . 2_756 ?
F(9) C(33) 3.215(4) . 2_756 ?
F(10) O(1) 2.922(2) . 2_756 ?
F(10) C(5) 3.400(3) . 2_756 ?
F(10) C(35) 3.419(3) . 2_756 ?
F(10) C(30) 3.454(3) . 2_756 ?
F(10) C(27) 3.532(2) . 2_756 ?
F(11) O(8) 2.983(3) . 2_756 ?
F(11) C(55) 3.104(3) . 2_756 ?
F(11) C(26) 3.299(2) . 2_756 ?
F(11) C(25) 3.432(3) . 2_756 ?
F(11) C(21) 3.500(3) . 2_756 ?
F(12) C(25) 3.155(3) . 2_756 ?
F(12) C(24) 3.338(3) . 2_756 ?
F(14) C(54) 2.907(2) . 3_756 ?
F(14) C(18) 3.146(2) . 3_756 ?
F(14) O(8) 3.174(2) . 3_756 ?
F(14) O(7) 3.252(2) . 3_756 ?
F(14) C(56) 3.329(5) . 3_756 ?
F(14) C(19) 3.375(2) . 3_756 ?
F(14) C(20) 3.422(2) . 3_756 ?
F(15) N(4) 3.152(2) . 3_756 ?
F(15) C(19) 3.228(3) . 3_756 ?
F(15) F(20) 3.230(2) . 3_756 ?
F(15) C(16) 3.231(2) . 3_756 ?
F(15) C(17) 3.331(2) . 3_756 ?
F(15) C(18) 3.357(3) . 3_756 ?
F(16) C(49) 3.227(3) . 2_756 ?
F(16) O(5) 3.250(3) . 2_756 ?
F(16) C(29) 3.280(4) . 6_656 ?
F(16) C(48) 3.373(2) . 2_756 ?
F(16) C(50) 3.502(3) . 2_756 ?
F(17) F(17) 2.893(3) . 2_756 ?
F(17) C(50) 3.137(2) . 2_756 ?
F(17) C(29) 3.332(4) . 6_656 ?
F(17) C(51) 3.529(2) . 2_756 ?
F(17) C(38) 3.559(3) . 5_455 ?
F(19) C(36) 2.997(2) . 3_756 ?
F(19) C(31) 3.061(4) . 3_756 ?
F(19) O(3) 3.206(2) . 3_756 ?
F(19) C(8) 3.301(3) . 3_756 ?
F(19) C(30) 3.310(3) . 3_756 ?
F(19) O(4) 3.323(2) . 3_756 ?
F(19) C(7) 3.452(3) . 3_756 ?
F(20) O(4) 3.017(2) . 3_756 ?
F(20) C(8) 3.380(3) . 3_756 ?
F(20) C(9) 3.404(3) . 3_756 ?
F(20) C(36) 3.480(2) . 3_756 ?
F(20) C(10) 3.480(2) . 3_756 ?
O(1) C(46) 3.535(3) . 5_445 ?
O(3) C(55) 3.200(3) . 5_545 ?
O(3) C(56) 3.519(4) . 5_545 ?
O(4) C(53) 3.555(2) . 3_756 ?
O(5) C(28) 3.310(3) . 5_555 ?
O(5) C(29) 3.491(3) . 5_555 ?
O(5) O(8) 3.522(3) . 2_756 ?
O(7) C(37) 3.257(3) . 5_455 ?
O(7) C(38) 3.516(4) . 3_756 ?
O(8) C(45) 3.523(3) . 2_756 ?
N(1) N(2) 3.515(2) . 2_756 ?
N(2) C(4) 3.503(2) . 2_756 ?
N(3) C(20) 3.508(2) . 2_756 ?
N(4) N(4) 3.517(3) . 2_756 ?
C(1) C(11) 3.569(3) . 2_756 ?
C(4) C(9) 3.537(3) . 2_756 ?
C(5) C(6) 3.462(3) . 2_756 ?
C(6) C(6) 3.567(4) . 2_756 ?
C(11) C(20) 3.600(3) . 2_756 ?
C(14) C(19) 3.441(3) . 2_756 ?
C(16) C(16) 3.483(4) . 2_756 ?
C(25) C(41) 3.286(3) . 2_756 ?
C(25) C(40) 3.435(3) . 2_756 ?
C(26) C(40) 3.347(3) . 2_756 ?
C(28) C(46) 3.507(4) . 5_445 ?
C(34) C(34) 3.209(7) . 2_756 ?
C(34) C(35) 3.527(4) . 2_756 ?
C(35) C(35) 3.334(6) . 2_756 ?
C(49) C(49) 3.287(4) . 2_756 ?
C(49) C(50) 3.567(3) . 2_756 ?
C(50) C(50) 3.367(4) . 2_756 ?

loop_
_geom_hbond_atom_site_label_D
_geom_hbond_atom_site_label_H
_geom_hbond_atom_site_label_A
_geom_hbond_site_symmetry_D
_geom_hbond_site_symmetry_H
_geom_hbond_site_symmetry_A
_geom_hbond_distance_DH
_geom_hbond_distance_HA
_geom_hbond_distance_DA
_geom_hbond_angle_DHA
_geom_hbond_publ_flag
N(1) H(1) N(2) . . . 0.950 2.412 2.966(2) 116.962 no
N(1) H(1) N(4) . . . 0.950 2.339 2.895(2) 116.851 no
N(2) H(2) N(1) . . . 0.950 2.392 2.966(2) 118.552 no
N(2) H(2) N(3) . . . 0.950 2.287 2.892(2) 120.865 no
N(3) H(3) N(2) . . . 0.950 2.337 2.892(2) 116.776 no
N(3) H(3) N(4) . . . 0.950 2.405 2.964(2) 117.380 no
N(4) H(4) N(1) . . . 0.950 2.293 2.895(2) 120.594 no
N(4) H(4) N(3) . . . 0.950 2.398 2.964(2) 117.875 no

loop_
_geom_torsion_atom_site_label_1
_geom_torsion_atom_site_label_2
_geom_torsion_atom_site_label_3
_geom_torsion_atom_site_label_4
_geom_torsion
_geom_torsion_site_symmetry_1
_geom_torsion_site_symmetry_2
_geom_torsion_site_symmetry_3
_geom_torsion_site_symmetry_4
_geom_torsion_publ_flag
F(1) C(22) C(21) C(2) -0.6(3) . . . . yes
F(1) C(22) C(21) C(26) -177.6(2) . . . . yes
F(1) C(22) C(23) F(2) -2.7(3) . . . . yes
F(1) C(22) C(23) C(24) 176.3(2) . . . . yes
F(2) C(23) C(22) C(21) -179.6(2) . . . . yes
F(2) C(23) C(24) F(3) 0.2(4) . . . . yes
F(2) C(23) C(24) C(25) 179.7(2) . . . . yes
F(3) C(24) C(23) C(22) -178.7(2) . . . . yes
F(3) C(24) C(25) F(4) 0.2(3) . . . . yes
F(3) C(24) C(25) C(26) -179.9(2) . . . . yes
F(4) C(25) C(24) C(23) -179.3(2) . . . . yes
F(4) C(25) C(26) F(5) -2.2(3) . . . . yes
F(4) C(25) C(26) C(21) 177.7(2) . . . . yes
F(5) C(26) C(21) C(2) 5.2(3) . . . . yes
F(5) C(26) C(21) C(22) -177.8(2) . . . . yes
F(5) C(26) C(25) C(24) 177.9(2) . . . . yes
F(6) C(31) C(30) C(7) -2.6(4) . . . . yes
F(6) C(31) C(30) C(35) -179.2(3) . . . . yes
F(6) C(31) C(32) F(7) -1.2(5) . . . . yes
F(6) C(31) C(32) C(33) 178.4(3) . . . . yes
F(7) C(32) C(31) C(30) -178.2(3) . . . . yes
F(7) C(32) C(33) F(8) -1.5(6) . . . . yes
F(7) C(32) C(33) C(34) 179.1(3) . . . . yes
F(8) C(33) C(32) C(31) 178.9(3) . . . . yes
F(8) C(33) C(34) F(9) 0.7(6) . . . . yes
F(8) C(33) C(34) C(35) -178.9(3) . . . . yes
F(9) C(34) C(33) C(32) -179.8(3) . . . . yes
F(9) C(34) C(35) F(10) -2.1(5) . . . . yes
F(9) C(34) C(35) C(30) 178.9(3) . . . . yes
F(10) C(35) C(30) C(7) 6.8(4) . . . . yes
F(10) C(35) C(30) C(31) -176.8(3) . . . . yes
F(10) C(35) C(34) C(33) 177.5(3) . . . . yes
F(11) C(40) C(39) C(12) 2.7(3) . . . . yes
F(11) C(40) C(39) C(44) -178.9(2) . . . . yes
F(11) C(40) C(41) F(12) 0.1(3) . . . . yes
F(11) C(40) C(41) C(42) 178.8(2) . . . . yes
F(12) C(41) C(40) C(39) 179.8(2) . . . . yes
F(12) C(41) C(42) F(13) 0.1(3) . . . . yes
F(12) C(41) C(42) C(43) 179.6(2) . . . . yes
F(13) C(42) C(41) C(40) -178.6(2) . . . . yes
F(13) C(42) C(43) F(14) -0.9(3) . . . . yes
F(13) C(42) C(43) C(44) 179.2(2) . . . . yes
F(14) C(43) C(42) C(41) 179.6(2) . . . . yes
F(14) C(43) C(44) F(15) -1.2(3) . . . . yes
F(14) C(43) C(44) C(39) -179.7(2) . . . . yes
F(15) C(44) C(39) C(12) -0.8(3) . . . . yes
F(15) C(44) C(39) C(40) -179.2(2) . . . . yes
F(15) C(44) C(43) C(42) 178.7(2) . . . . yes
F(16) C(49) C(48) C(17) 3.0(3) . . . . yes
F(16) C(49) C(48) C(53) -179.3(2) . . . . yes
F(16) C(49) C(50) F(17) -1.1(3) . . . . yes
F(16) C(49) C(50) C(51) 178.8(2) . . . . yes
F(17) C(50) C(49) C(48) 179.0(2) . . . . yes
F(17) C(50) C(51) F(18) 0.5(3) . . . . yes
F(17) C(50) C(51) C(52) -179.0(2) . . . . yes
F(18) C(51) C(50) C(49) -179.4(2) . . . . yes
F(18) C(51) C(52) F(19) -0.4(3) . . . . yes
F(18) C(51) C(52) C(53) 179.8(2) . . . . yes
F(19) C(52) C(51) C(50) 179.2(2) . . . . yes
F(19) C(52) C(53) F(20) -1.6(3) . . . . yes
F(19) C(52) C(53) C(48) -179.7(2) . . . . yes
F(20) C(53) C(48) C(17) -0.5(3) . . . . yes
F(20) C(53) C(48) C(49) -178.2(2) . . . . yes
F(20) C(53) C(52) C(51) 178.3(2) . . . . yes
O(1) C(27) O(2) C(28) 0.6(3) . . . . yes
O(1) C(27) C(3) C(2) 156.2(2) . . . . yes
O(1) C(27) C(3) C(4) -16.9(3) . . . . yes
O(2) C(27) C(3) C(2) -22.3(3) . . . . yes
O(2) C(27) C(3) C(4) 164.6(2) . . . . yes
O(3) C(36) O(4) C(37) 1.3(3) . . . . yes
O(3) C(36) C(8) C(7) -23.5(3) . . . . yes
O(3) C(36) C(8) C(9) 157.8(2) . . . . yes
O(4) C(36) C(8) C(7) 155.5(2) . . . . yes
O(4) C(36) C(8) C(9) -23.2(3) . . . . yes
O(5) C(45) O(6) C(46) -0.4(4) . . . . yes
O(5) C(45) C(13) C(12) -168.9(2) . . . . yes
O(5) C(45) C(13) C(14) 14.9(4) . . . . yes
O(6) C(45) C(13) C(12) 11.9(3) . . . . yes
O(6) C(45) C(13) C(14) -164.4(2) . . . . yes
O(7) C(54) O(8) C(55) 0.2(3) . . . . yes
O(7) C(54) C(18) C(17) 15.2(3) . . . . yes
O(7) C(54) C(18) C(19) -157.6(2) . . . . yes
O(8) C(54) C(18) C(17) -164.7(2) . . . . yes
O(8) C(54) C(18) C(19) 22.4(3) . . . . yes
N(1) C(1) C(2) C(3) -0.1(2) . . . . yes
N(1) C(1) C(2) C(21) -174.7(2) . . . . yes
N(1) C(1) C(20) C(19) 4.5(3) . . . . yes
N(1) C(4) C(3) C(2) -0.2(2) . . . . yes
N(1) C(4) C(3) C(27) 174.2(2) . . . . yes
N(1) C(4) C(5) C(6) -3.9(3) . . . . yes
N(2) C(6) C(5) C(4) -0.7(3) . . . . yes
N(2) C(6) C(7) C(8) -0.6(2) . . . . yes
N(2) C(6) C(7) C(30) -174.6(2) . . . . yes
N(2) C(9) C(8) C(7) 1.5(2) . . . . yes
N(2) C(9) C(8) C(36) -179.6(2) . . . . yes
N(2) C(9) C(10) C(11) 0.1(3) . . . . yes
N(3) C(11) C(10) C(9) 3.6(3) . . . . yes
N(3) C(11) C(12) C(13) 0.7(2) . . . . yes
N(3) C(11) C(12) C(39) -179.0(2) . . . . yes
N(3) C(14) C(13) C(12) 0.3(2) . . . . yes
N(3) C(14) C(13) C(45) 177.3(2) . . . . yes
N(3) C(14) C(15) C(16) -1.9(3) . . . . yes
N(4) C(16) C(15) C(14) 6.0(3) . . . . yes
N(4) C(16) C(17) C(18) 1.8(2) . . . . yes
N(4) C(16) C(17) C(48) -176.6(2) . . . . yes
N(4) C(19) C(18) C(17) 1.5(2) . . . . yes
N(4) C(19) C(18) C(54) 175.3(2) . . . . yes
N(4) C(19) C(20) C(1) -3.5(3) . . . . yes
C(1) N(1) C(4) C(3) 0.2(2) . . . . yes
C(1) N(1) C(4) C(5) -179.9(2) . . . . yes
C(1) C(2) C(3) C(4) 0.2(2) . . . . yes
C(1) C(2) C(3) C(27) -173.9(2) . . . . yes
C(1) C(2) C(21) C(22) 61.9(3) . . . . yes
C(1) C(2) C(21) C(26) -121.3(2) . . . . yes
C(1) C(20) C(19) C(18) 171.6(2) . . . . yes
C(2) C(1) N(1) C(4) 0.0(2) . . . . yes
C(2) C(1) C(20) C(19) -173.6(2) . . . . yes
C(2) C(3) C(4) C(5) 179.8(2) . . . . yes
C(2) C(21) C(22) C(23) 176.2(2) . . . . yes
C(2) C(21) C(26) C(25) -174.7(2) . . . . yes
C(3) C(2) C(1) C(20) 178.2(2) . . . . yes
C(3) C(2) C(21) C(22) -111.5(3) . . . . yes
C(3) C(2) C(21) C(26) 65.4(3) . . . . yes
C(3) C(4) C(5) C(6) 176.0(2) . . . . yes
C(3) C(27) O(2) C(28) 179.2(2) . . . . yes
C(4) N(1) C(1) C(20) -178.3(2) . . . . yes
C(4) C(3) C(2) C(21) 174.5(2) . . . . yes
C(4) C(5) C(6) C(7) -180.0(2) . . . . yes
C(5) C(4) C(3) C(27) -5.8(3) . . . . yes
C(5) C(6) N(2) C(9) -177.8(2) . . . . yes
C(5) C(6) C(7) C(8) 178.8(2) . . . . yes
C(5) C(6) C(7) C(30) 4.7(3) . . . . yes
C(6) N(2) C(9) C(8) -1.9(2) . . . . yes
C(6) N(2) C(9) C(10) 177.1(2) . . . . yes
C(6) C(7) C(8) C(9) -0.6(2) . . . . yes
C(6) C(7) C(8) C(36) -179.5(2) . . . . yes
C(6) C(7) C(30) C(31) 64.7(4) . . . . yes
C(6) C(7) C(30) C(35) -119.0(3) . . . . yes
C(7) C(6) N(2) C(9) 1.6(2) . . . . yes
C(7) C(8) C(9) C(10) -177.4(2) . . . . yes
C(7) C(30) C(31) C(32) 174.3(3) . . . . yes
C(7) C(30) C(35) C(34) -174.2(3) . . . . yes
C(8) C(7) C(30) C(31) -108.2(3) . . . . yes
C(8) C(7) C(30) C(35) 68.1(4) . . . . yes
C(8) C(9) C(10) C(11) 178.9(2) . . . . yes
C(8) C(36) O(4) C(37) -177.7(2) . . . . yes
C(9) C(8) C(7) C(30) 173.3(2) . . . . yes
C(9) C(10) C(11) C(12) -178.1(2) . . . . yes
C(10) C(9) C(8) C(36) 1.4(3) . . . . yes
C(10) C(11) N(3) C(14) 178.0(2) . . . . yes
C(10) C(11) C(12) C(13) -177.8(2) . . . . yes
C(10) C(11) C(12) C(39) 2.4(3) . . . . yes
C(11) N(3) C(14) C(13) 0.1(2) . . . . yes
C(11) N(3) C(14) C(15) 177.7(2) . . . . yes
C(11) C(12) C(13) C(14) -0.6(2) . . . . yes
C(11) C(12) C(13) C(45) -177.4(2) . . . . yes
C(11) C(12) C(39) C(40) -117.1(2) . . . . yes
C(11) C(12) C(39) C(44) 64.6(3) . . . . yes
C(12) C(11) N(3) C(14) -0.5(2) . . . . yes
C(12) C(13) C(14) C(15) -177.2(2) . . . . yes
C(12) C(39) C(40) C(41) -177.0(2) . . . . yes
C(12) C(39) C(44) C(43) 177.6(2) . . . . yes
C(13) C(12) C(39) C(40) 63.1(3) . . . . yes
C(13) C(12) C(39) C(44) -115.2(2) . . . . yes
C(13) C(14) C(15) C(16) 175.4(2) . . . . yes
C(13) C(45) O(6) C(46) 178.9(2) . . . . yes
C(14) C(13) C(12) C(39) 179.1(2) . . . . yes
C(14) C(15) C(16) C(17) -173.1(2) . . . . yes
C(15) C(14) C(13) C(45) -0.3(3) . . . . yes
C(15) C(16) N(4) C(19) -180.0(2) . . . . yes
C(15) C(16) C(17) C(18) -179.1(2) . . . . yes
C(15) C(16) C(17) C(48) 2.6(3) . . . . yes
C(16) N(4) C(19) C(18) -0.4(2) . . . . yes
C(16) N(4) C(19) C(20) 175.7(2) . . . . yes
C(16) C(17) C(18) C(19) -2.0(2) . . . . yes
C(16) C(17) C(18) C(54) -176.2(2) . . . . yes
C(16) C(17) C(48) C(49) -126.8(2) . . . . yes
C(16) C(17) C(48) C(53) 55.6(3) . . . . yes
C(17) C(16) N(4) C(19) -0.8(2) . . . . yes
C(17) C(18) C(19) C(20) -174.4(2) . . . . yes
C(17) C(48) C(49) C(50) -177.1(2) . . . . yes
C(17) C(48) C(53) C(52) 177.5(2) . . . . yes
C(18) C(17) C(48) C(49) 55.2(3) . . . . yes
C(18) C(17) C(48) C(53) -122.3(2) . . . . yes
C(18) C(54) O(8) C(55) -179.9(2) . . . . yes
C(19) C(18) C(17) C(48) 176.3(2) . . . . yes
C(20) C(1) C(2) C(21) 3.6(3) . . . . yes
C(20) C(19) C(18) C(54) -0.6(4) . . . . yes
C(21) C(2) C(3) C(27) 0.4(4) . . . . yes
C(21) C(22) C(23) C(24) -0.6(3) . . . . yes
C(21) C(26) C(25) C(24) -2.2(3) . . . . yes
C(22) C(21) C(26) C(25) 2.2(3) . . . . yes
C(22) C(23) C(24) C(25) 0.7(4) . . . . yes
C(23) C(22) C(21) C(26) -0.8(3) . . . . yes
C(23) C(24) C(25) C(26) 0.6(4) . . . . yes
C(27) O(2) C(28) C(29) -166.5(2) . . . . yes
C(30) C(7) C(8) C(36) -5.6(3) . . . . yes
C(30) C(31) C(32) C(33) 1.4(5) . . . . yes
C(30) C(35) C(34) C(33) -1.5(5) . . . . yes
C(31) C(30) C(35) C(34) 2.2(4) . . . . yes
C(31) C(32) C(33) C(34) -0.6(6) . . . . yes
C(32) C(31) C(30) C(35) -2.2(4) . . . . yes
C(32) C(33) C(34) C(35) 0.6(6) . . . . yes
C(36) O(4) C(37) C(38) 175.3(2) . . . . yes
C(39) C(12) C(13) C(45) 2.3(3) . . . . yes
C(39) C(40) C(41) C(42) -1.6(3) . . . . yes
C(39) C(44) C(43) C(42) 0.2(3) . . . . yes
C(40) C(39) C(44) C(43) -0.7(3) . . . . yes
C(40) C(41) C(42) C(43) 0.9(3) . . . . yes
C(41) C(40) C(39) C(44) 1.4(3) . . . . yes
C(41) C(42) C(43) C(44) -0.3(3) . . . . yes
C(45) O(6) C(46) C(47) -179.6(3) . . . . yes
C(48) C(17) C(18) C(54) 2.1(3) . . . . yes
C(48) C(49) C(50) C(51) -1.1(3) . . . . yes
C(48) C(53) C(52) C(51) 0.2(3) . . . . yes
C(49) C(48) C(53) C(52) -0.1(3) . . . . yes
C(49) C(50) C(51) C(52) 1.1(3) . . . . yes
C(50) C(49) C(48) C(53) 0.6(3) . . . . yes
C(50) C(51) C(52) C(53) -0.7(3) . . . . yes
C(54) O(8) C(55) C(56) 84.9(3) . . . . yes
C(54) O(8) C(55) C(56) 84.9(3) . . . . yes

loop_
_cod_changelog_entry_id
_cod_changelog_entry_author
_cod_changelog_entry_date
_cod_changelog_entry_text
1 'Vaitkus, Antanas' 2025-01-07T10:03:17+02:00 'Updated bibliographic information.'
